data_7058856
loop_
_publ_author_name
'Liang, Lili'
'Miao, Maomao'
'Liu, Congsen'
'Zong, Zhihui'
'Zhang, Jun'
'Fang, Qiang'

_publ_section_title
;
 Antibacterial and aqueous dual-responsive sensing activities of monomeric
 complexes with uncoordinated imidazole sites
;
_journal_issue 42
_journal_name_full 'New Journal of Chemistry'
_journal_page_first 16691
_journal_paper_doi 10.1039/C9NJ03960K
_journal_volume 43
_journal_year 2019
_chemical_formula_sum 'C24 H16 N6'
_chemical_formula_weight 388.43
_space_group_crystal_system monoclinic
_space_group_IT_number 14
_space_group_name_Hall '-P 2ybc'
_space_group_name_H-M_alt 'P 1 21/c 1'
_symmetry_space_group_name_Hall '-P 2ybc'
_symmetry_space_group_name_H-M 'P 1 21/c 1'
_atom_sites_solution_hydrogens geom
_audit_creation_method SHELXL-2016/6
_audit_update_record
;
2018-05-11 deposited with the CCDC.    2019-10-01 downloaded from the CCDC.
;
_cell_angle_alpha 90
_cell_angle_beta 94.160(11)
_cell_angle_gamma 90
_cell_formula_units_Z 2
_cell_length_a 9.252(6)
_cell_length_b 10.732(7)
_cell_length_c 9.599(6)
_cell_measurement_temperature 296(2)
_cell_volume 950.6(11)
_computing_structure_refinement 'SHELXL-2016/6 (Sheldrick, 2016)'
_diffrn_ambient_temperature 296(2)
_diffrn_measured_fraction_theta_full 0.998
_diffrn_measured_fraction_theta_max 0.973
_diffrn_radiation_type MoK\a
_diffrn_radiation_wavelength 0.71073
_diffrn_reflns_av_R_equivalents 0.0422
_diffrn_reflns_av_unetI/netI 0.0592
_diffrn_reflns_Laue_measured_fraction_full 0.998
_diffrn_reflns_Laue_measured_fraction_max 0.973
_diffrn_reflns_limit_h_max 12
_diffrn_reflns_limit_h_min -8
_diffrn_reflns_limit_k_max 12
_diffrn_reflns_limit_k_min -14
_diffrn_reflns_limit_l_max 12
_diffrn_reflns_limit_l_min -12
_diffrn_reflns_number 5816
_diffrn_reflns_point_group_measured_fraction_full 0.998
_diffrn_reflns_point_group_measured_fraction_max 0.973
_diffrn_reflns_theta_full 25.242
_diffrn_reflns_theta_max 28.352
_diffrn_reflns_theta_min 2.851
_exptl_absorpt_coefficient_mu 0.085
_exptl_crystal_density_diffrn 1.357
_exptl_crystal_F_000 404
_refine_diff_density_max 0.166
_refine_diff_density_min -0.270
_refine_diff_density_rms 0.050
_refine_ls_extinction_method none
_refine_ls_goodness_of_fit_ref 0.987
_refine_ls_hydrogen_treatment constr
_refine_ls_matrix_type full
_refine_ls_number_parameters 136
_refine_ls_number_reflns 2318
_refine_ls_number_restraints 0
_refine_ls_restrained_S_all 0.987
_refine_ls_R_factor_all 0.0898
_refine_ls_R_factor_gt 0.0502
_refine_ls_shift/su_max 0.000
_refine_ls_shift/su_mean 0.000
_refine_ls_structure_factor_coef Fsqd
_refine_ls_weighting_details 'w=1/[\s^2^(Fo^2^)+(0.0581P)^2^] where P=(Fo^2^+2Fc^2^)/3'
_refine_ls_weighting_scheme calc
_refine_ls_wR_factor_gt 0.1075
_refine_ls_wR_factor_ref 0.1248
_reflns_Friedel_coverage 0.000
_reflns_number_gt 1459
_reflns_number_total 2318
_reflns_threshold_expression 'I > 2\s(I)'
_cod_data_source_file c9nj03960k6.cif
_cod_data_source_block L
_cod_depositor_comments 'Adding full bibliography for 7058856--7058859.cif.'
_cod_original_cell_volume 950.5(10)
_cod_database_code 7058856
_shelx_shelxl_version_number 2016/6
_shelx_space_group_comment
;
The symmetry employed for this shelxl refinement is uniquely defined
by the following loop, which should always be used as a source of
symmetry information in preference to the above space-group names.
They are only intended as comments.
;

loop_
_space_group_symop_operation_xyz
'x, y, z'
'-x, y+1/2, -z+1/2'
'-x, -y, -z'
'x, -y-1/2, z-1/2'

loop_
_atom_site_label
_atom_site_type_symbol
_atom_site_fract_x
_atom_site_fract_y
_atom_site_fract_z
_atom_site_U_iso_or_equiv
_atom_site_adp_type
_atom_site_occupancy
_atom_site_site_symmetry_order
_atom_site_calc_flag
_atom_site_refinement_flags_posn
_atom_site_refinement_flags_adp
N1 N 0.14272(14) 0.88868(12) 0.03777(14) 0.0305(3) Uani 1 1 d . .
C3 C 0.17248(17) 0.79016(15) 0.12083(16) 0.0298(4) Uani 1 1 d . .
N2 N 0.39588(14) 0.74697(12) 0.00230(14) 0.0343(4) Uani 1 1 d . .
H2 H 0.372970 0.789717 -0.071818 0.041 Uiso 1 1 calc R U
C2 C 0.01342(17) 0.94426(14) 0.04535(17) 0.0301(4) Uani 1 1 d . .
N3 N 0.37978(15) 0.66415(13) 0.21372(14) 0.0345(4) Uani 1 1 d . .
C1 C -0.08856(18) 0.90277(16) 0.13330(19) 0.0386(4) Uani 1 1 d . .
H1 H -0.176975 0.943508 0.136536 0.046 Uiso 1 1 calc R U
C7 C 0.52054(18) 0.67951(15) 0.02968(18) 0.0325(4) Uani 1 1 d . .
C6 C 0.31576(17) 0.73372(15) 0.11358(16) 0.0309(4) Uani 1 1 d . .
C8 C 0.63741(19) 0.65501(17) -0.04934(19) 0.0416(5) Uani 1 1 d . .
H8 H 0.642603 0.687734 -0.138551 0.050 Uiso 1 1 calc R U
C4 C 0.07599(19) 0.74286(16) 0.21095(18) 0.0384(4) Uani 1 1 d . .
H4 H 0.100244 0.674091 0.266790 0.046 Uiso 1 1 calc R U
C11 C 0.62120(19) 0.55399(16) 0.22209(19) 0.0417(5) Uani 1 1 d . .
H11 H 0.617023 0.521030 0.311316 0.050 Uiso 1 1 calc R U
C5 C -0.0567(2) 0.79998(17) 0.2160(2) 0.0426(5) Uani 1 1 d . .
H5 H -0.124192 0.769523 0.274626 0.051 Uiso 1 1 calc R U
C12 C 0.50994(18) 0.62818(15) 0.16236(18) 0.0327(4) Uani 1 1 d . .
C10 C 0.7374(2) 0.53122(18) 0.1445(2) 0.0462(5) Uani 1 1 d . .
H10 H 0.813133 0.481899 0.182190 0.055 Uiso 1 1 calc R U
C9 C 0.74471(19) 0.58012(18) 0.0109(2) 0.0451(5) Uani 1 1 d . .
H9 H 0.824516 0.561524 -0.038902 0.054 Uiso 1 1 calc R U

loop_
_atom_site_aniso_label
_atom_site_aniso_U_11
_atom_site_aniso_U_22
_atom_site_aniso_U_33
_atom_site_aniso_U_23
_atom_site_aniso_U_13
_atom_site_aniso_U_12
N1 0.0321(8) 0.0322(8) 0.0275(8) -0.0013(6) 0.0049(6) 0.0047(6)
C3 0.0335(10) 0.0306(9) 0.0255(9) -0.0046(7) 0.0029(7) 0.0014(7)
N2 0.0350(8) 0.0398(8) 0.0286(8) 0.0052(6) 0.0048(6) 0.0087(7)
C2 0.0304(9) 0.0327(9) 0.0274(9) -0.0045(7) 0.0037(7) 0.0023(7)
N3 0.0385(9) 0.0380(8) 0.0273(8) 0.0013(6) 0.0047(6) 0.0070(7)
C1 0.0318(10) 0.0383(10) 0.0469(12) 0.0010(8) 0.0110(8) 0.0042(8)
C7 0.0311(10) 0.0330(9) 0.0335(10) -0.0011(7) 0.0027(7) 0.0024(7)
C6 0.0354(10) 0.0317(9) 0.0258(9) -0.0014(7) 0.0045(7) 0.0027(8)
C8 0.0375(11) 0.0496(11) 0.0387(11) 0.0053(9) 0.0094(8) 0.0058(9)
C4 0.0414(11) 0.0375(10) 0.0373(11) 0.0039(8) 0.0088(8) 0.0026(9)
C11 0.0449(11) 0.0412(10) 0.0389(11) 0.0076(8) 0.0014(8) 0.0093(9)
C5 0.0389(11) 0.0418(10) 0.0491(12) 0.0065(9) 0.0174(8) -0.0015(9)
C12 0.0334(10) 0.0327(9) 0.0320(10) -0.0004(7) 0.0030(7) 0.0026(8)
C10 0.0377(11) 0.0441(11) 0.0560(13) 0.0065(9) -0.0014(9) 0.0101(9)
C9 0.0326(10) 0.0502(12) 0.0533(13) 0.0022(9) 0.0097(8) 0.0075(9)

loop_
_atom_type_symbol
_atom_type_description
_atom_type_scat_dispersion_real
_atom_type_scat_dispersion_imag
_atom_type_scat_source
C C 0.0033 0.0016 'International Tables Vol C Tables 4.2.6.8 and 6.1.1.4'
H H 0.0000 0.0000 'International Tables Vol C Tables 4.2.6.8 and 6.1.1.4'
N N 0.0061 0.0033 'International Tables Vol C Tables 4.2.6.8 and 6.1.1.4'

loop_
_geom_angle_atom_site_label_1
_geom_angle_atom_site_label_2
_geom_angle_atom_site_label_3
_geom_angle
_geom_angle_site_symmetry_3
C3 N1 C2 117.59(14) .
N1 C3 C4 123.17(15) .
N1 C3 C6 116.47(14) .
C4 C3 C6 120.36(16) .
C6 N2 C7 107.16(14) .
N1 C2 C1 122.63(15) .
N1 C2 C2 115.86(17) 3_575
C1 C2 C2 121.51(18) 3_575
C6 N3 C12 104.66(14) .
C5 C1 C2 118.79(16) .
N2 C7 C8 132.23(16) .
N2 C7 C12 105.62(14) .
C8 C7 C12 122.10(16) .
N3 C6 N2 113.04(15) .
N3 C6 C3 123.95(15) .
N2 C6 C3 123.00(15) .
C9 C8 C7 116.64(17) .
C5 C4 C3 118.43(17) .
C10 C11 C12 117.59(17) .
C4 C5 C1 119.38(16) .
N3 C12 C11 130.35(16) .
N3 C12 C7 109.51(15) .
C11 C12 C7 120.15(16) .
C11 C10 C9 121.64(17) .
C8 C9 C10 121.83(17) .

loop_
_geom_bond_atom_site_label_1
_geom_bond_atom_site_label_2
_geom_bond_distance
_geom_bond_site_symmetry_2
N1 C3 1.341(2) .
N1 C2 1.343(2) .
C3 C4 1.384(2) .
C3 C6 1.464(2) .
N2 C6 1.351(2) .
N2 C7 1.371(2) .
C2 C1 1.384(2) .
C2 C2 1.490(3) 3_575
N3 C6 1.323(2) .
N3 C12 1.389(2) .
C1 C5 1.378(2) .
C7 C8 1.390(2) .
C7 C12 1.398(2) .
C8 C9 1.372(2) .
C4 C5 1.376(2) .
C11 C10 1.374(3) .
C11 C12 1.392(2) .
C10 C9 1.392(3) .
